data_4334123
loop_
_publ_author_name
'Michael G. Fraser'
'Holly van der Salm'
'Scott A. Cameron'
'Allan G. Blackman'
'Keith C. Gordon'

_publ_section_title
;
 Heteroleptic Cu(I) Bis-diimine Complexes of
 6,6'-Dimesityl-2,2'-bipyridine: A Structural, Theoretical and
 Spectroscopic Study
;
_journal_name_full 'Inorganic Chemistry'
_journal_page_first 2980
_journal_page_last 2992
_journal_paper_doi 10.1021/ic302393p
_journal_volume 52
_journal_year 2013
_chemical_formula_sum 'C40 H40 B Cu F4 N4'
_chemical_formula_weight 727.11
_chemical_name_systematic
;
 ?
;
_space_group_IT_number 14
_symmetry_cell_setting monoclinic
_symmetry_space_group_name_Hall '-P 2yn'
_symmetry_space_group_name_H-M 'P 1 21/n 1'
_atom_sites_solution_hydrogens geom
_atom_sites_solution_primary direct
_atom_sites_solution_secondary difmap
_audit_creation_method SHELXL-97
_cell_angle_alpha 90.00
_cell_angle_beta 90.633(2)
_cell_angle_gamma 90.00
_cell_formula_units_Z 4
_cell_length_a 11.3025(7)
_cell_length_b 16.7526(10)
_cell_length_c 18.0086(11)
_cell_measurement_reflns_used 9224
_cell_measurement_temperature 89(2)
_cell_measurement_theta_max 26.46
_cell_measurement_theta_min 2.46
_cell_volume 3409.7(4)
_computing_cell_refinement 'Bruker SMART'
_computing_data_collection 'Bruker SMART'
_computing_data_reduction 'Bruker SAINT'
_computing_molecular_graphics 'Bruker SHELXTL'
_computing_publication_material 'Bruker SHELXTL'
_computing_structure_refinement 'SHELXL-97 (Sheldrick, 1997)'
_computing_structure_solution 'SHELXS-97 (Sheldrick, 1990)'
_diffrn_ambient_temperature 89(2)
_diffrn_measured_fraction_theta_full 0.992
_diffrn_measured_fraction_theta_max 0.992
_diffrn_measurement_device_type 'CCD area detector'
_diffrn_measurement_method 'phi and omega scans'
_diffrn_radiation_monochromator graphite
_diffrn_radiation_source 'fine-focus sealed tube'
_diffrn_radiation_type MoK\a
_diffrn_radiation_wavelength 0.71073
_diffrn_reflns_av_R_equivalents 0.0407
_diffrn_reflns_av_sigmaI/netI 0.0269
_diffrn_reflns_limit_h_max 14
_diffrn_reflns_limit_h_min -14
_diffrn_reflns_limit_k_max 20
_diffrn_reflns_limit_k_min -20
_diffrn_reflns_limit_l_max 22
_diffrn_reflns_limit_l_min -22
_diffrn_reflns_number 48416
_diffrn_reflns_theta_full 26.48
_diffrn_reflns_theta_max 26.48
_diffrn_reflns_theta_min 1.66
_exptl_absorpt_coefficient_mu 0.699
_exptl_absorpt_correction_T_max 0.8447
_exptl_absorpt_correction_T_min 0.6792
_exptl_absorpt_correction_type multi-scan
_exptl_absorpt_process_details SADBABS
_exptl_crystal_colour Orange
_exptl_crystal_density_diffrn 1.416
_exptl_crystal_description Block
_exptl_crystal_F_000 1512
_exptl_crystal_size_max 0.60
_exptl_crystal_size_mid 0.40
_exptl_crystal_size_min 0.25
_refine_diff_density_max 1.174
_refine_diff_density_min -0.655
_refine_diff_density_rms 0.064
_refine_ls_extinction_method none
_refine_ls_goodness_of_fit_ref 1.023
_refine_ls_hydrogen_treatment constr
_refine_ls_matrix_type full
_refine_ls_number_parameters 459
_refine_ls_number_reflns 7003
_refine_ls_number_restraints 0
_refine_ls_restrained_S_all 1.023
_refine_ls_R_factor_all 0.0436
_refine_ls_R_factor_gt 0.0380
_refine_ls_shift/su_max 0.002
_refine_ls_shift/su_mean 0.000
_refine_ls_structure_factor_coef Fsqd
_refine_ls_weighting_details 'calc w=1/[\s^2^(Fo^2^)+(0.0436P)^2^+3.6843P] where P=(Fo^2^+2Fc^2^)/3'
_refine_ls_weighting_scheme calc
_refine_ls_wR_factor_gt 0.0937
_refine_ls_wR_factor_ref 0.0978
_reflns_number_gt 6265
_reflns_number_total 7003
_reflns_threshold_expression >2sigma(I)
_cod_data_source_file ic302393p_si_003_5.cif
_cod_data_source_block Me2Bpy
_cod_original_sg_symbol_H-M 'P 1 21/n 1 '
_cod_database_code 4334123

loop_
_symmetry_equiv_pos_as_xyz
'x, y, z'
'-x+1/2, y+1/2, -z+1/2'
'-x, -y, -z'
'x-1/2, -y-1/2, z-1/2'

loop_
_atom_site_label
_atom_site_type_symbol
_atom_site_fract_x
_atom_site_fract_y
_atom_site_fract_z
_atom_site_U_iso_or_equiv
_atom_site_adp_type
_atom_site_occupancy
_atom_site_symmetry_multiplicity
_atom_site_calc_flag
_atom_site_refinement_flags
Cu1 Cu 0.76483(2) 0.278833(14) 0.580455(13) 0.01710(8) Uani 1 1 d .
F1 F 0.19034(12) 0.51197(8) 0.83940(8) 0.0357(3) Uani 1 1 d .
F3 F 0.22050(12) 0.40417(10) 0.76604(8) 0.0431(4) Uani 1 1 d .
B1 B 0.1359(2) 0.44939(14) 0.80126(13) 0.0215(5) Uani 1 1 d .
F4 F 0.05798(11) 0.48161(8) 0.74886(7) 0.0311(3) Uani 1 1 d .
F2 F 0.07350(13) 0.40304(8) 0.85052(8) 0.0382(3) Uani 1 1 d .
N1 N 0.74111(14) 0.15547(9) 0.58903(9) 0.0151(3) Uani 1 1 d .
N2 N 0.61830(14) 0.27639(9) 0.64573(9) 0.0147(3) Uani 1 1 d .
N3 N 0.92346(14) 0.33255(9) 0.56977(9) 0.0167(3) Uani 1 1 d .
N4 N 0.74527(14) 0.32273(10) 0.47237(9) 0.0176(3) Uani 1 1 d .
C11 C 0.93072(16) 0.11968(11) 0.54070(11) 0.0165(4) Uani 1 1 d .
C6 C 0.56647(16) 0.20329(11) 0.64868(10) 0.0154(4) Uani 1 1 d .
C4 C 0.57715(17) 0.06457(12) 0.59500(11) 0.0187(4) Uani 1 1 d .
H4 H 0.4979 0.0541 0.6092 0.022 Uiso 1 1 calc R
C15 C 1.07435(17) 0.18022(12) 0.46130(11) 0.0196(4) Uani 1 1 d .
H15 H 1.0940 0.2044 0.4153 0.024 Uiso 1 1 calc R
C5 C 0.62922(16) 0.13820(11) 0.60957(10) 0.0152(4) Uani 1 1 d .
C25 C 0.71955(16) 0.43653(12) 0.72234(11) 0.0181(4) Uani 1 1 d .
C1 C 0.80596(17) 0.09809(11) 0.55705(10) 0.0166(4) Uani 1 1 d .
C16 C 0.95940(17) 0.15339(11) 0.47209(11) 0.0181(4) Uani 1 1 d .
C12 C 1.01849(17) 0.10784(12) 0.59540(11) 0.0194(4) Uani 1 1 d .
C20 C 0.62252(16) 0.41798(11) 0.67658(11) 0.0162(4) Uani 1 1 d .
C23 C 0.72480(18) 0.56950(12) 0.66933(11) 0.0213(4) Uani 1 1 d .
C10 C 0.56538(16) 0.33771(12) 0.68068(11) 0.0172(4) Uani 1 1 d .
C7 C 0.46218(17) 0.19019(12) 0.68677(11) 0.0188(4) Uani 1 1 d .
H7 H 0.4286 0.1383 0.6890 0.023 Uiso 1 1 calc R
C13 C 1.13181(18) 0.13490(12) 0.58196(11) 0.0204(4) Uani 1 1 d .
H13 H 1.1913 0.1275 0.6190 0.025 Uiso 1 1 calc R
C3 C 0.64319(18) 0.00705(12) 0.55946(12) 0.0229(4) Uani 1 1 d .
H3 H 0.6091 -0.0433 0.5478 0.028 Uiso 1 1 calc R
C21 C 0.57309(17) 0.47556(12) 0.62925(11) 0.0198(4) Uani 1 1 d .
C19 C 1.28501(18) 0.20251(14) 0.50332(13) 0.0267(5) Uani 1 1 d .
H19A H 1.3062 0.1939 0.4513 0.040 Uiso 1 1 calc R
H19B H 1.3405 0.1735 0.5357 0.040 Uiso 1 1 calc R
H19C H 1.2889 0.2597 0.5147 0.040 Uiso 1 1 calc R
C22 C 0.62600(18) 0.55049(12) 0.62598(11) 0.0214(4) Uani 1 1 d .
H22 H 0.5939 0.5896 0.5933 0.026 Uiso 1 1 calc R
C28 C 0.4612(2) 0.45799(14) 0.58553(13) 0.0288(5) Uani 1 1 d .
H28A H 0.4402 0.5044 0.5550 0.043 Uiso 1 1 calc R
H28B H 0.3968 0.4464 0.6199 0.043 Uiso 1 1 calc R
H28C H 0.4742 0.4117 0.5533 0.043 Uiso 1 1 calc R
C2 C 0.75928(19) 0.02300(12) 0.54091(12) 0.0234(4) Uani 1 1 d .
H2 H 0.8063 -0.0165 0.5176 0.028 Uiso 1 1 calc R
C9 C 0.46016(17) 0.32806(12) 0.71864(11) 0.0208(4) Uani 1 1 d .
H9 H 0.4244 0.3723 0.7425 0.025 Uiso 1 1 calc R
C14 C 1.16134(17) 0.17257(12) 0.51603(12) 0.0202(4) Uani 1 1 d .
C24 C 0.77045(17) 0.51198(12) 0.71713(11) 0.0199(4) Uani 1 1 d .
H24 H 0.8379 0.5244 0.7469 0.024 Uiso 1 1 calc R
C27 C 0.7763(2) 0.65260(13) 0.66807(13) 0.0301(5) Uani 1 1 d .
H27A H 0.7353 0.6861 0.7042 0.045 Uiso 1 1 calc R
H27B H 0.7662 0.6754 0.6183 0.045 Uiso 1 1 calc R
H27C H 0.8607 0.6502 0.6809 0.045 Uiso 1 1 calc R
C8 C 0.40782(18) 0.25370(13) 0.72144(12) 0.0222(4) Uani 1 1 d .
H8 H 0.3354 0.2463 0.7469 0.027 Uiso 1 1 calc R
C26 C 0.76277(19) 0.37893(13) 0.78088(12) 0.0257(4) Uani 1 1 d .
H26A H 0.8420 0.3948 0.7979 0.039 Uiso 1 1 calc R
H26B H 0.7660 0.3250 0.7599 0.039 Uiso 1 1 calc R
H26C H 0.7085 0.3795 0.8229 0.039 Uiso 1 1 calc R
C18 C 0.99028(19) 0.06568(14) 0.66712(12) 0.0278(5) Uani 1 1 d .
H18A H 1.0636 0.0566 0.6955 0.042 Uiso 1 1 calc R
H18B H 0.9524 0.0143 0.6561 0.042 Uiso 1 1 calc R
H18C H 0.9365 0.0988 0.6964 0.042 Uiso 1 1 calc R
C17 C 0.86949(18) 0.15784(14) 0.40995(12) 0.0248(4) Uani 1 1 d .
H17A H 0.8888 0.2026 0.3772 0.037 Uiso 1 1 calc R
H17B H 0.7906 0.1659 0.4307 0.037 Uiso 1 1 calc R
H17C H 0.8706 0.1079 0.3816 0.037 Uiso 1 1 calc R
C40 C 0.99854(19) 0.28565(13) 0.68950(12) 0.0254(5) Uani 1 1 d .
H40A H 0.9912 0.3241 0.7302 0.038 Uiso 1 1 calc R
H40B H 1.0669 0.2510 0.6989 0.038 Uiso 1 1 calc R
H40C H 0.9266 0.2531 0.6862 0.038 Uiso 1 1 calc R
C32 C 1.04509(18) 0.40732(12) 0.48611(12) 0.0221(4) Uani 1 1 d .
H32 H 1.0537 0.4339 0.4399 0.027 Uiso 1 1 calc R
C33 C 0.93881(17) 0.37052(11) 0.50390(11) 0.0183(4) Uani 1 1 d .
C39 C 0.55526(18) 0.26020(13) 0.44965(12) 0.0236(4) Uani 1 1 d .
H39A H 0.5846 0.2056 0.4565 0.035 Uiso 1 1 calc R
H39B H 0.4918 0.2603 0.4121 0.035 Uiso 1 1 calc R
H39C H 0.5246 0.2803 0.4968 0.035 Uiso 1 1 calc R
C34 C 0.83788(17) 0.36764(11) 0.45074(11) 0.0185(4) Uani 1 1 d .
C35 C 0.84062(18) 0.40572(13) 0.38201(12) 0.0232(4) Uani 1 1 d .
H35 H 0.9062 0.4379 0.3685 0.028 Uiso 1 1 calc R
C31 C 1.13793(18) 0.40477(13) 0.53654(13) 0.0246(4) Uani 1 1 d .
H31 H 1.2110 0.4300 0.5256 0.029 Uiso 1 1 calc R
C29 C 1.01520(17) 0.32946(12) 0.61812(11) 0.0199(4) Uani 1 1 d .
C38 C 0.65394(17) 0.31254(12) 0.42453(11) 0.0203(4) Uani 1 1 d .
C37 C 0.65286(18) 0.34820(13) 0.35439(12) 0.0242(4) Uani 1 1 d .
H37 H 0.5882 0.3396 0.3212 0.029 Uiso 1 1 calc R
C36 C 0.7455(2) 0.39553(13) 0.33376(12) 0.0266(5) Uani 1 1 d .
H36 H 0.7446 0.4212 0.2867 0.032 Uiso 1 1 calc R
C30 C 1.12344(18) 0.36543(13) 0.60264(12) 0.0238(4) Uani 1 1 d .
H30 H 1.1868 0.3627 0.6377 0.029 Uiso 1 1 calc R

loop_
_atom_site_aniso_label
_atom_site_aniso_U_11
_atom_site_aniso_U_22
_atom_site_aniso_U_33
_atom_site_aniso_U_23
_atom_site_aniso_U_13
_atom_site_aniso_U_12
Cu1 0.01640(13) 0.01482(13) 0.02016(14) -0.00048(9) 0.00431(9) -0.00276(8)
F1 0.0300(7) 0.0301(7) 0.0469(8) -0.0106(6) -0.0055(6) -0.0044(6)
F3 0.0289(7) 0.0658(10) 0.0345(8) -0.0207(7) -0.0067(6) 0.0250(7)
B1 0.0193(10) 0.0216(12) 0.0234(12) -0.0017(9) -0.0004(9) 0.0039(9)
F4 0.0226(6) 0.0391(8) 0.0317(7) 0.0067(6) -0.0031(5) 0.0072(5)
F2 0.0406(8) 0.0334(8) 0.0406(8) 0.0122(6) 0.0011(6) -0.0047(6)
N1 0.0173(7) 0.0129(8) 0.0152(8) 0.0001(6) -0.0004(6) -0.0005(6)
N2 0.0137(7) 0.0141(8) 0.0161(8) 0.0002(6) 0.0010(6) -0.0003(6)
N3 0.0177(8) 0.0128(8) 0.0197(8) -0.0036(6) 0.0042(6) -0.0007(6)
N4 0.0179(8) 0.0157(8) 0.0193(8) -0.0017(6) 0.0031(6) 0.0003(6)
C11 0.0184(9) 0.0112(9) 0.0201(9) -0.0034(7) 0.0030(7) 0.0018(7)
C6 0.0146(8) 0.0157(9) 0.0160(9) 0.0005(7) 0.0003(7) -0.0006(7)
C4 0.0188(9) 0.0182(10) 0.0191(9) 0.0007(8) 0.0005(8) -0.0039(7)
C15 0.0236(10) 0.0161(9) 0.0193(10) -0.0001(8) 0.0058(8) 0.0021(8)
C5 0.0167(9) 0.0147(9) 0.0143(9) 0.0005(7) 0.0005(7) 0.0001(7)
C25 0.0171(9) 0.0167(9) 0.0207(10) -0.0024(8) 0.0030(8) 0.0027(7)
C1 0.0193(9) 0.0148(9) 0.0157(9) 0.0005(7) 0.0003(7) 0.0015(7)
C16 0.0221(9) 0.0140(9) 0.0181(9) -0.0034(7) 0.0007(8) 0.0045(7)
C12 0.0225(10) 0.0163(9) 0.0194(10) -0.0010(8) 0.0020(8) 0.0038(7)
C20 0.0169(9) 0.0139(9) 0.0178(9) -0.0023(7) 0.0051(7) 0.0017(7)
C23 0.0249(10) 0.0174(10) 0.0219(10) -0.0032(8) 0.0064(8) -0.0023(8)
C10 0.0159(9) 0.0168(10) 0.0188(9) -0.0009(7) 0.0006(7) 0.0003(7)
C7 0.0172(9) 0.0185(10) 0.0207(10) -0.0006(8) 0.0016(8) -0.0041(7)
C13 0.0215(9) 0.0193(10) 0.0205(10) -0.0022(8) -0.0017(8) 0.0057(8)
C3 0.0264(10) 0.0142(9) 0.0283(11) -0.0030(8) 0.0006(9) -0.0050(8)
C21 0.0219(9) 0.0180(10) 0.0195(10) -0.0023(8) 0.0014(8) 0.0002(8)
C19 0.0196(10) 0.0266(11) 0.0339(12) -0.0021(9) 0.0054(9) -0.0004(8)
C22 0.0277(10) 0.0172(10) 0.0193(10) 0.0012(8) -0.0001(8) 0.0024(8)
C28 0.0310(11) 0.0256(11) 0.0298(12) 0.0024(9) -0.0094(10) -0.0029(9)
C2 0.0265(10) 0.0167(10) 0.0271(11) -0.0048(8) 0.0035(9) 0.0005(8)
C9 0.0197(9) 0.0188(10) 0.0242(10) -0.0034(8) 0.0067(8) 0.0008(8)
C14 0.0188(9) 0.0150(9) 0.0268(11) -0.0041(8) 0.0042(8) 0.0028(7)
C24 0.0178(9) 0.0199(10) 0.0220(10) -0.0046(8) 0.0013(8) -0.0005(7)
C27 0.0375(12) 0.0197(11) 0.0330(12) -0.0006(9) 0.0013(10) -0.0060(9)
C8 0.0180(9) 0.0259(11) 0.0229(10) -0.0018(8) 0.0067(8) -0.0027(8)
C26 0.0270(10) 0.0220(10) 0.0280(11) 0.0027(9) -0.0039(9) 0.0013(8)
C18 0.0270(11) 0.0328(12) 0.0237(11) 0.0086(9) 0.0007(9) 0.0013(9)
C17 0.0241(10) 0.0301(12) 0.0201(10) -0.0001(9) -0.0004(8) 0.0019(9)
C40 0.0252(11) 0.0301(12) 0.0209(10) -0.0030(9) -0.0014(8) -0.0009(9)
C32 0.0237(10) 0.0178(10) 0.0251(11) -0.0001(8) 0.0078(8) -0.0024(8)
C33 0.0216(9) 0.0121(9) 0.0213(10) -0.0031(7) 0.0046(8) 0.0000(7)
C39 0.0183(9) 0.0296(11) 0.0229(10) 0.0033(9) 0.0005(8) -0.0003(8)
C34 0.0200(9) 0.0143(9) 0.0215(10) -0.0017(8) 0.0053(8) 0.0008(7)
C35 0.0229(10) 0.0214(10) 0.0255(11) 0.0010(8) 0.0061(8) -0.0027(8)
C31 0.0193(10) 0.0214(10) 0.0331(12) -0.0061(9) 0.0052(9) -0.0059(8)
C29 0.0202(9) 0.0172(10) 0.0223(10) -0.0073(8) 0.0019(8) 0.0002(7)
C38 0.0197(9) 0.0181(10) 0.0231(10) -0.0026(8) 0.0019(8) 0.0025(8)
C37 0.0232(10) 0.0250(11) 0.0242(11) -0.0023(9) -0.0045(8) 0.0043(8)
C36 0.0320(11) 0.0280(11) 0.0198(10) 0.0040(9) 0.0030(9) 0.0061(9)
C30 0.0180(9) 0.0251(11) 0.0284(11) -0.0072(9) -0.0012(8) -0.0015(8)

loop_
_atom_type_symbol
_atom_type_description
_atom_type_scat_dispersion_real
_atom_type_scat_dispersion_imag
_atom_type_scat_source
C C 0.0033 0.0016 'International Tables Vol C Tables 4.2.6.8 and 6.1.1.4'
H H 0.0000 0.0000 'International Tables Vol C Tables 4.2.6.8 and 6.1.1.4'
B B 0.0013 0.0007 'International Tables Vol C Tables 4.2.6.8 and 6.1.1.4'
N N 0.0061 0.0033 'International Tables Vol C Tables 4.2.6.8 and 6.1.1.4'
F F 0.0171 0.0103 'International Tables Vol C Tables 4.2.6.8 and 6.1.1.4'
Cu Cu 0.3201 1.2651 'International Tables Vol C Tables 4.2.6.8 and 6.1.1.4'

loop_
_geom_angle_atom_site_label_1
_geom_angle_atom_site_label_2
_geom_angle_atom_site_label_3
_geom_angle
N3 Cu1 N2 142.31(6)
N3 Cu1 N1 124.27(6)
N2 Cu1 N1 80.33(6)
N3 Cu1 N4 80.74(6)
N2 Cu1 N4 117.71(6)
N1 Cu1 N4 113.85(6)
F2 B1 F3 110.39(19)
F2 B1 F4 109.27(17)
F3 B1 F4 109.73(18)
F2 B1 F1 109.45(19)
F3 B1 F1 109.60(18)
F4 B1 F1 108.36(18)
C1 N1 C5 118.73(16)
C1 N1 Cu1 127.25(13)
C5 N1 Cu1 110.65(12)
C10 N2 C6 118.35(16)
C10 N2 Cu1 128.34(13)
C6 N2 Cu1 113.16(12)
C29 N3 C33 118.50(17)
C29 N3 Cu1 126.84(14)
C33 N3 Cu1 114.48(13)
C38 N4 C34 118.48(17)
C38 N4 Cu1 128.54(13)
C34 N4 Cu1 112.98(13)
C16 C11 C12 120.49(18)
C16 C11 C1 120.12(17)
C12 C11 C1 119.37(17)
N2 C6 C7 122.05(18)
N2 C6 C5 115.82(16)
C7 C6 C5 122.13(17)
C3 C4 C5 118.48(18)
C16 C15 C14 121.72(19)
N1 C5 C4 122.22(17)
N1 C5 C6 115.21(16)
C4 C5 C6 122.57(17)
C24 C25 C20 118.92(18)
C24 C25 C26 119.84(18)
C20 C25 C26 121.05(18)
N1 C1 C2 121.91(18)
N1 C1 C11 115.72(16)
C2 C1 C11 122.37(17)
C15 C16 C11 118.65(18)
C15 C16 C17 120.29(18)
C11 C16 C17 121.01(18)
C13 C12 C11 118.65(18)
C13 C12 C18 120.55(18)
C11 C12 C18 120.80(18)
C25 C20 C21 120.70(18)
C25 C20 C10 120.47(17)
C21 C20 C10 118.73(17)
C24 C23 C22 118.64(18)
C24 C23 C27 120.61(19)
C22 C23 C27 120.63(19)
N2 C10 C9 121.89(18)
N2 C10 C20 117.94(16)
C9 C10 C20 120.17(17)
C8 C7 C6 119.09(18)
C12 C13 C14 122.05(18)
C4 C3 C2 119.75(19)
C22 C21 C20 118.59(18)
C22 C21 C28 120.74(18)
C20 C21 C28 120.61(18)
C21 C22 C23 121.66(19)
C3 C2 C1 118.80(19)
C8 C9 C10 119.55(18)
C13 C14 C15 118.24(18)
C13 C14 C19 120.93(19)
C15 C14 C19 120.81(19)
C23 C24 C25 121.40(18)
C9 C8 C7 119.06(18)
C31 C32 C33 119.13(19)
N3 C33 C32 121.85(18)
N3 C33 C34 116.35(17)
C32 C33 C34 121.75(18)
N4 C34 C35 122.45(18)
N4 C34 C33 115.19(17)
C35 C34 C33 122.31(18)
C36 C35 C34 118.43(19)
C30 C31 C32 119.24(19)
N3 C29 C30 121.65(19)
N3 C29 C40 118.13(18)
C30 C29 C40 120.23(19)
N4 C38 C37 121.51(18)
N4 C38 C39 116.75(18)
C37 C38 C39 121.73(18)
C36 C37 C38 119.62(19)
C37 C36 C35 119.5(2)
C31 C30 C29 119.63(19)

loop_
_geom_bond_atom_site_label_1
_geom_bond_atom_site_label_2
_geom_bond_distance
Cu1 N3 2.0172(16)
Cu1 N2 2.0419(16)
Cu1 N1 2.0900(16)
Cu1 N4 2.0902(17)
F1 B1 1.393(3)
F3 B1 1.380(3)
B1 F2 1.379(3)
B1 F4 1.393(3)
N1 C1 1.342(2)
N1 C5 1.353(2)
N2 C10 1.348(2)
N2 C6 1.359(2)
N3 C29 1.348(3)
N3 C33 1.359(3)
N4 C38 1.348(3)
N4 C34 1.350(2)
C11 C16 1.400(3)
C11 C12 1.404(3)
C11 C1 1.488(3)
C6 C7 1.388(3)
C6 C5 1.483(3)
C4 C3 1.381(3)
C4 C5 1.390(3)
C15 C16 1.390(3)
C15 C14 1.390(3)
C25 C24 1.392(3)
C25 C20 1.399(3)
C25 C26 1.507(3)
C1 C2 1.394(3)
C16 C17 1.505(3)
C12 C13 1.383(3)
C12 C18 1.509(3)
C20 C21 1.399(3)
C20 C10 1.494(3)
C23 C24 1.388(3)
C23 C22 1.392(3)
C23 C27 1.509(3)
C10 C9 1.388(3)
C7 C8 1.381(3)
C13 C14 1.388(3)
C3 C2 1.384(3)
C21 C22 1.392(3)
C21 C28 1.511(3)
C19 C14 1.505(3)
C9 C8 1.380(3)
C40 C29 1.494(3)
C32 C31 1.381(3)
C32 C33 1.391(3)
C33 C34 1.482(3)
C39 C38 1.493(3)
C34 C35 1.393(3)
C35 C36 1.385(3)
C31 C30 1.372(3)
C29 C30 1.395(3)
C38 C37 1.397(3)
C37 C36 1.368(3)
